data_4077277
loop_
_publ_author_name
'Ortmann, Dagmara A.'
'Gevert, Olaf'
'Laubender, Matthias'
'Werner, Helmut'

_publ_section_title
;
 Square-Planar Bis(triisopropylstibine)(olefin)iridium(I) Complexes and
 Their Rearrangement to (\h3-Allyl)hydridoiridium(III) Isomers
;
_journal_issue 9
_journal_name_full Organometallics
_journal_page_first 1776
_journal_paper_doi 10.1021/om001078r
_journal_volume 20
_journal_year 2001
_chemical_formula_sum 'C21 H48 Cl Ir Sb2'
_chemical_formula_weight 771.74
_chemical_name_systematic
; 
 ? 
;
_space_group_IT_number 15
_symmetry_cell_setting monoclinic
_symmetry_Int_Tables_number 15
_symmetry_space_group_name_Hall '-C 2yc'
_symmetry_space_group_name_H-M 'C 1 2/c 1'
_atom_sites_solution_hydrogens geom
_atom_sites_solution_primary direct
_atom_sites_solution_secondary difmap
_audit_creation_method SHELXL
_cell_angle_alpha 90.00
_cell_angle_beta 93.631(9)
_cell_angle_gamma 90.00
_cell_formula_units_Z 8
_cell_length_a 42.065(10)
_cell_length_b 8.7348(9)
_cell_length_c 14.658(3)
_cell_measurement_reflns_used 25
_cell_measurement_temperature 173(2)
_cell_measurement_theta_max 15.00
_cell_measurement_theta_min 10.00
_cell_volume 5375.0(18)
_computing_cell_refinement 'CAD4 (Enraf-Nonius)'
_computing_data_collection 'CAD4 (Enraf-Nonius)'
_computing_data_reduction 'BEGIN (SDP)'
_computing_molecular_graphics 'ZORTEP (Zsolnai)'
_computing_structure_refinement 'SHELXL-97 (Sheldrick, 1997)'
_computing_structure_solution 'SHELXS-97 (Sheldrick, 1990)'
_diffrn_ambient_temperature 173(2)
_diffrn_measurement_device 'CAD4 (Enraf-Nonius)'
_diffrn_measurement_method Omega-Theta-Scans
_diffrn_radiation_monochromator graphite
_diffrn_radiation_source 'fine-focus sealed tube'
_diffrn_radiation_type MoK\a
_diffrn_radiation_wavelength 0.71073
_diffrn_reflns_av_R_equivalents 0.0221
_diffrn_reflns_av_sigmaI/netI 0.0401
_diffrn_reflns_limit_h_max 42
_diffrn_reflns_limit_h_min -8
_diffrn_reflns_limit_k_max 11
_diffrn_reflns_limit_k_min 0
_diffrn_reflns_limit_l_max 18
_diffrn_reflns_limit_l_min -18
_diffrn_reflns_number 5756
_diffrn_reflns_theta_max 27.04
_diffrn_reflns_theta_min 2.38
_diffrn_standards_decay_% 1.1
_diffrn_standards_interval_count 3600
_diffrn_standards_number 2
_exptl_absorpt_coefficient_mu 2.145
_exptl_absorpt_correction_T_max 100.00
_exptl_absorpt_correction_T_min 89.48
_exptl_absorpt_correction_type empirical
_exptl_absorpt_process_details
;
 empirical absorption correction by psi-scans from 9 reflections 
 with chi-angles near 90 degrees
;
_exptl_crystal_colour colourless
_exptl_crystal_density_diffrn 1.907
_exptl_crystal_description prism
_exptl_crystal_F_000 2960
_exptl_crystal_size_max 0.35
_exptl_crystal_size_mid 0.15
_exptl_crystal_size_min 0.12
_refine_diff_density_max 0.865
_refine_diff_density_min -0.890
_refine_diff_density_rms 0.160
_refine_ls_extinction_method none
_refine_ls_goodness_of_fit_all 1.051
_refine_ls_goodness_of_fit_obs 1.051
_refine_ls_matrix_type full
_refine_ls_number_parameters 259
_refine_ls_number_reflns 5501
_refine_ls_number_restraints 0
_refine_ls_restrained_S_all 1.051
_refine_ls_restrained_S_obs 1.051
_refine_ls_R_factor_all 0.0456
_refine_ls_R_factor_obs 0.0324
_refine_ls_shift/esd_max 0.002
_refine_ls_shift/esd_mean 0.000
_refine_ls_structure_factor_coef Fsqd
_refine_ls_weighting_details 'w=1/[\s^2^(Fo^2^)+(0.0315P)^2^+9.0181P] where P=(Fo^2^+2Fc^2^)/3'
_refine_ls_weighting_scheme calc
_refine_ls_wR_factor_all 0.0728
_refine_ls_wR_factor_obs 0.0662
_reflns_number_observed 4593
_reflns_number_total 5501
_reflns_observed_criterion >2sigma(I)
_cod_data_source_file om001078r.cif
_cod_data_source_block 6a
_cod_depositor_comments
;
The following automatic conversions were performed:

'_refine_ls_weighting_scheme' value 'calc
w=1/[\s^2^(Fo^2^)+(0.0315P)^2^+9.0181P] where P=(Fo^2^+2Fc^2^)/3' was
changed to 'calc'. New tag '_refine_ls_weighting_details' was
created. The value of the new tag was set to
'w=1/[\s^2^(Fo^2^)+(0.0315P)^2^+9.0181P] where P=(Fo^2^+2Fc^2^)/3'.

Automatic conversion script
Id: cif_fix_values 3143 2015-03-26 13:38:13Z robertas 
;
_cod_original_cell_volume 5375.0(17)
_cod_original_sg_symbol_H-M C2/c
_cod_database_code 4077277

loop_
_symmetry_equiv_pos_as_xyz
'x, y, z'
'-x, y, -z+1/2'
'x+1/2, y+1/2, z'
'-x+1/2, y+1/2, -z+1/2'
'-x, -y, -z'
'x, -y, z-1/2'
'-x+1/2, -y+1/2, -z'
'x+1/2, -y+1/2, z-1/2'

loop_
_atom_site_aniso_label
_atom_site_aniso_U_11
_atom_site_aniso_U_22
_atom_site_aniso_U_33
_atom_site_aniso_U_23
_atom_site_aniso_U_13
_atom_site_aniso_U_12
Ir 0.02564(14) 0.01840(12) 0.02155(11) -0.00316(9) 0.00417(9) 0.00160(10)
Sb1 0.0211(2) 0.0205(2) 0.0202(2) 0.0014(2) 0.00272(15) 0.0007(2)
Sb2 0.0227(2) 0.0172(2) 0.0245(2) -0.0011(2) -0.0009(2) 0.0000(2)
Cl 0.0344(9) 0.0323(9) 0.0367(8) 0.0082(7) 0.0029(7) 0.0014(7)
C1 0.054(5) 0.028(4) 0.034(4) -0.012(3) 0.006(3) -0.006(3)
C2 0.062(6) 0.042(5) 0.056(5) -0.032(4) 0.005(4) 0.010(4)
C3 0.054(6) 0.041(5) 0.063(6) -0.027(4) 0.030(5) 0.004(4)
C10 0.027(3) 0.023(3) 0.022(3) -0.009(2) 0.000(2) -0.002(3)
C11 0.038(4) 0.044(4) 0.027(3) 0.011(3) 0.007(3) 0.011(3)
C12 0.022(3) 0.038(4) 0.022(3) 0.003(3) 0.005(2) -0.004(3)
C13 0.045(5) 0.033(4) 0.040(4) -0.013(3) 0.003(3) -0.010(3)
C14 0.032(4) 0.041(4) 0.040(4) -0.003(3) 0.013(3) -0.001(3)
C15 0.032(4) 0.029(4) 0.089(6) 0.014(4) -0.005(4) 0.011(3)
C16 0.061(6) 0.050(5) 0.056(5) 0.002(4) -0.038(4) 0.013(4)
C17 0.041(5) 0.063(5) 0.047(4) 0.003(4) 0.024(4) -0.003(4)
C18 0.045(5) 0.040(4) 0.038(4) 0.017(3) 0.001(3) -0.002(3)
C20 0.018(3) 0.019(3) 0.033(3) -0.008(3) 0.002(2) 0.002(2)
C21 0.047(4) 0.027(3) 0.029(3) -0.001(3) -0.018(3) 0.002(3)
C22 0.020(3) 0.027(3) 0.044(4) 0.001(3) 0.006(3) 0.000(3)
C23 0.053(5) 0.023(4) 0.050(4) -0.002(3) 0.019(4) 0.000(3)
C24 0.031(4) 0.026(4) 0.064(5) -0.004(3) 0.005(3) 0.004(3)
C25 0.092(7) 0.046(5) 0.035(4) 0.010(4) -0.010(4) -0.001(5)
C26 0.057(6) 0.068(6) 0.066(6) -0.009(5) -0.027(5) 0.017(5)
C27 0.032(4) 0.040(4) 0.045(4) 0.007(3) 0.014(3) -0.002(3)
C28 0.031(4) 0.022(3) 0.060(5) 0.000(3) 0.004(3) -0.007(3)

loop_
_atom_site_label
_atom_site_type_symbol
_atom_site_fract_x
_atom_site_fract_y
_atom_site_fract_z
_atom_site_U_iso_or_equiv
_atom_site_thermal_displace_type
_atom_site_occupancy
_atom_site_calc_flag
_atom_site_refinement_flags
Ir Ir 0.384121(6) 0.12245(3) 0.38302(2) 0.02175(7) Uani 1 d .
Sb1 Sb 0.420915(9) 0.28745(4) 0.48886(2) 0.02054(10) Uani 1 d .
Sb2 Sb 0.328387(10) 0.23671(4) 0.39058(3) 0.02154(10) Uani 1 d .
Cl Cl 0.37542(4) -0.0591(2) 0.51254(11) 0.0345(4) Uani 1 d .
C1 C 0.3675(2) -0.0351(9) 0.2717(5) 0.039(2) Uani 1 d .
H1A H 0.3678(19) 0.0155(100) 0.2167(55) 0.064(27) Uiso 1 d .
H1B H 0.3474(18) -0.0952(90) 0.2791(49) 0.051(23) Uiso 1 d .
C2 C 0.3949(2) -0.0865(10) 0.3155(6) 0.053(2) Uani 1 d .
H2 H 0.3942(18) -0.1982(100) 0.3556(51) 0.062(26) Uiso 1 d .
C3 C 0.4236(2) -0.0008(10) 0.3200(7) 0.052(2) Uani 1 d .
H3A H 0.4235(18) 0.0614(95) 0.2643(54) 0.055(25) Uiso 1 d .
H3B H 0.4434(18) -0.0303(91) 0.3580(49) 0.051(24) Uiso 1 d .
C10 C 0.40079(14) 0.4635(7) 0.5724(4) 0.0241(13) Uani 1 d .
H10 H 0.38509(14) 0.5225(7) 0.5322(4) 0.029 Uiso 1 calc R
C11 C 0.4507(2) 0.1643(8) 0.5907(4) 0.036(2) Uani 1 d .
H11 H 0.4384(2) 0.1566(8) 0.6467(4) 0.043 Uiso 1 calc R
C12 C 0.45530(14) 0.4247(8) 0.4214(4) 0.0271(14) Uani 1 d .
H12 H 0.47006(14) 0.4724(8) 0.4694(4) 0.033 Uiso 1 calc R
C13 C 0.4250(2) 0.5777(8) 0.6141(5) 0.040(2) Uani 1 d .
H13A H 0.4376(8) 0.6196(42) 0.5659(7) 0.059 Uiso 1 calc R
H13B H 0.4391(7) 0.5259(15) 0.6599(24) 0.059 Uiso 1 calc R
H13C H 0.4138(2) 0.6611(30) 0.6432(29) 0.059 Uiso 1 calc R
C14 C 0.3823(2) 0.3856(8) 0.6456(5) 0.037(2) Uani 1 d .
H14A H 0.3677(8) 0.3096(39) 0.6169(6) 0.056 Uiso 1 calc R
H14B H 0.3701(9) 0.4624(11) 0.6772(22) 0.056 Uiso 1 calc R
H14C H 0.3973(2) 0.3346(46) 0.6898(19) 0.056 Uiso 1 calc R
C15 C 0.4579(2) 0.0011(8) 0.5612(6) 0.051(2) Uani 1 d .
H15A H 0.4379(2) -0.0522(20) 0.5445(35) 0.076 Uiso 1 calc R
H15B H 0.4694(11) -0.0531(20) 0.6117(13) 0.076 Uiso 1 calc R
H15C H 0.4710(10) 0.0038(8) 0.5083(22) 0.076 Uiso 1 calc R
C16 C 0.4816(2) 0.2480(10) 0.6183(6) 0.057(2) Uani 1 d .
H16A H 0.4767(2) 0.3476(31) 0.6448(38) 0.086 Uiso 1 calc R
H16B H 0.4938(7) 0.2635(61) 0.5643(9) 0.086 Uiso 1 calc R
H16C H 0.4942(7) 0.1870(34) 0.6636(31) 0.086 Uiso 1 calc R
C17 C 0.4751(2) 0.3275(10) 0.3596(5) 0.049(2) Uani 1 d .
H17A H 0.4865(10) 0.2486(39) 0.3962(8) 0.074 Uiso 1 calc R
H17B H 0.4905(9) 0.3929(14) 0.3306(28) 0.074 Uiso 1 calc R
H17C H 0.4610(2) 0.2787(49) 0.3124(23) 0.074 Uiso 1 calc R
C18 C 0.4375(2) 0.5529(8) 0.3687(5) 0.041(2) Uani 1 d .
H18A H 0.4273(10) 0.6198(33) 0.4117(5) 0.061 Uiso 1 calc R
H18B H 0.4213(8) 0.5085(9) 0.3256(24) 0.061 Uiso 1 calc R
H18C H 0.4526(3) 0.6127(36) 0.3350(27) 0.061 Uiso 1 calc R
C20 C 0.32242(14) 0.4720(7) 0.4338(4) 0.0234(13) Uani 1 d .
H20 H 0.33385(14) 0.4809(7) 0.4955(4) 0.028 Uiso 1 calc R
C21 C 0.3027(2) 0.2168(8) 0.2573(4) 0.035(2) Uani 1 d .
H21 H 0.3033(2) 0.1055(8) 0.2415(4) 0.042 Uiso 1 calc R
C22 C 0.29428(15) 0.1262(7) 0.4726(4) 0.0302(14) Uani 1 d .
H22 H 0.27319(15) 0.1772(7) 0.4596(4) 0.036 Uiso 1 calc R
C23 C 0.3389(2) 0.5835(8) 0.3714(5) 0.041(2) Uani 1 d .
H23A H 0.3600(5) 0.5438(29) 0.3592(28) 0.062 Uiso 1 calc R
H23B H 0.3412(11) 0.6835(18) 0.4015(15) 0.062 Uiso 1 calc R
H23C H 0.3261(6) 0.5947(44) 0.3136(14) 0.062 Uiso 1 calc R
C24 C 0.2882(2) 0.5172(8) 0.4459(5) 0.041(2) Uani 1 d .
H24A H 0.2876(2) 0.6217(22) 0.4701(32) 0.061 Uiso 1 calc R
H24B H 0.2789(4) 0.4465(35) 0.4887(26) 0.061 Uiso 1 calc R
H24C H 0.2761(3) 0.5128(55) 0.3867(8) 0.061 Uiso 1 calc R
C25 C 0.3200(2) 0.2978(10) 0.1831(5) 0.058(2) Uani 1 d .
H25A H 0.3422(4) 0.2639(51) 0.1855(27) 0.088 Uiso 1 calc R
H25B H 0.3192(12) 0.4087(10) 0.1929(24) 0.088 Uiso 1 calc R
H25C H 0.3097(9) 0.2729(55) 0.1232(6) 0.088 Uiso 1 calc R
C26 C 0.2675(2) 0.2590(11) 0.2545(6) 0.065(3) Uani 1 d .
H26A H 0.2572(4) 0.2038(59) 0.3029(30) 0.098 Uiso 1 calc R
H26B H 0.2573(4) 0.2307(70) 0.1950(18) 0.098 Uiso 1 calc R
H26C H 0.2653(2) 0.3695(16) 0.2639(45) 0.098 Uiso 1 calc R
C27 C 0.3033(2) 0.1425(8) 0.5743(5) 0.039(2) Uani 1 d .
H27A H 0.3027(11) 0.2509(10) 0.5915(8) 0.058 Uiso 1 calc R
H27B H 0.3248(5) 0.1020(51) 0.5878(7) 0.058 Uiso 1 calc R
H27C H 0.2881(7) 0.0851(46) 0.6092(5) 0.058 Uiso 1 calc R
C28 C 0.2907(2) -0.0440(7) 0.4449(5) 0.038(2) Uani 1 d .
H28A H 0.2870(9) -0.0517(8) 0.3784(6) 0.057 Uiso 1 calc R
H28B H 0.2726(6) -0.0887(14) 0.4744(21) 0.057 Uiso 1 calc R
H28C H 0.3102(4) -0.0995(11) 0.4645(23) 0.057 Uiso 1 calc R
H* H 0.3849(6) 0.2637(13) 0.2888(20) 0.061(25) Uiso 1 d R

loop_
_atom_type_symbol
_atom_type_description
_atom_type_scat_dispersion_real
_atom_type_scat_dispersion_imag
_atom_type_scat_source
C C 0.0033 0.0016 'International Tables Vol C Tables 4.2.6.8 and 6.1.1.4'
H H 0.0000 0.0000 'International Tables Vol C Tables 4.2.6.8 and 6.1.1.4'
Cl Cl 0.1484 0.1585 'International Tables Vol C Tables 4.2.6.8 and 6.1.1.4'
Sb Sb -0.8160 1.5460 'International Tables Vol C Tables 4.2.6.8 and 6.1.1.4'
Ir Ir -2.0660 7.9900 'International Tables Vol C Tables 4.2.6.8 and 6.1.1.4'

loop_
_geom_angle_atom_site_label_1
_geom_angle_atom_site_label_2
_geom_angle_atom_site_label_3
_geom_angle
C2 Ir C1 36.4(3)
C2 Ir C3 37.8(3)
C1 Ir C3 66.6(3)
C2 Ir Cl 81.8(3)
C1 Ir Cl 96.3(2)
C3 Ir Cl 99.0(3)
C2 Ir Sb2 125.1(2)
C1 Ir Sb2 91.5(2)
C3 Ir Sb2 156.4(3)
Cl Ir Sb2 92.05(4)
C2 Ir Sb1 128.4(2)
C1 Ir Sb1 161.1(2)
C3 Ir Sb1 94.9(2)
Cl Ir Sb1 90.51(4)
Sb2 Ir Sb1 105.93(2)
C12 Sb1 C10 99.3(2)
C12 Sb1 C11 102.4(2)
C10 Sb1 C11 101.0(2)
C12 Sb1 Ir 115.5(2)
C10 Sb1 Ir 119.8(2)
C11 Sb1 Ir 115.9(2)
C22 Sb2 C20 99.7(2)
C22 Sb2 C21 98.9(3)
C20 Sb2 C21 106.1(2)
C22 Sb2 Ir 119.6(2)
C20 Sb2 Ir 120.4(2)
C21 Sb2 Ir 109.5(2)
C2 C1 Ir 68.8(4)
C1 C2 C3 122.8(9)
C1 C2 Ir 74.8(4)
C3 C2 Ir 74.5(4)
C2 C3 Ir 67.7(4)
C14 C10 C13 111.6(5)
C14 C10 Sb1 108.4(4)
C13 C10 Sb1 114.5(4)
C16 C11 C15 110.1(6)
C16 C11 Sb1 113.0(5)
C15 C11 Sb1 112.5(5)
C17 C12 C18 112.0(5)
C17 C12 Sb1 111.6(5)
C18 C12 Sb1 108.5(4)
C24 C20 C23 112.0(5)
C24 C20 Sb2 114.2(4)
C23 C20 Sb2 111.3(4)
C25 C21 C26 112.1(6)
C25 C21 Sb2 111.9(5)
C26 C21 Sb2 115.5(5)
C27 C22 C28 111.1(6)
C27 C22 Sb2 111.8(4)
C28 C22 Sb2 110.0(4)

loop_
_geom_bond_atom_site_label_1
_geom_bond_atom_site_label_2
_geom_bond_distance
Ir C2 2.139(7)
Ir C1 2.214(7)
Ir C3 2.227(7)
Ir Cl 2.518(2)
Ir Sb2 2.5569(7)
Ir Sb1 2.5642(5)
Sb1 C12 2.165(6)
Sb1 C10 2.171(6)
Sb1 C11 2.173(6)
Sb2 C22 2.157(6)
Sb2 C20 2.170(6)
Sb2 C21 2.178(6)
C1 C2 1.362(11)
C2 C3 1.416(12)
C10 C14 1.524(8)
C10 C13 1.524(8)
C11 C16 1.522(10)
C11 C15 1.525(10)
C12 C17 1.525(9)
C12 C18 1.529(9)
C20 C24 1.512(8)
C20 C23 1.532(9)
C21 C25 1.519(10)
C21 C26 1.526(10)
C22 C27 1.522(9)
C22 C28 1.546(9)

loop_
_geom_torsion_atom_site_label_1
_geom_torsion_atom_site_label_2
_geom_torsion_atom_site_label_3
_geom_torsion_atom_site_label_4
_geom_torsion
C2 Ir Sb1 C12 75.7(4)
C1 Ir Sb1 C12 44.2(7)
C3 Ir Sb1 C12 56.6(3)
Cl Ir Sb1 C12 155.6(2)
Sb2 Ir Sb1 C12 -112.1(2)
C2 Ir Sb1 C10 -165.6(4)
C1 Ir Sb1 C10 162.8(7)
C3 Ir Sb1 C10 175.2(3)
Cl Ir Sb1 C10 -85.8(2)
Sb2 Ir Sb1 C10 6.5(2)
C2 Ir Sb1 C11 -44.0(4)
C1 Ir Sb1 C11 -75.5(7)
C3 Ir Sb1 C11 -63.2(3)
Cl Ir Sb1 C11 35.9(2)
Sb2 Ir Sb1 C11 128.2(2)
C2 Ir Sb2 C22 70.3(4)
C1 Ir Sb2 C22 85.3(3)
C3 Ir Sb2 C22 107.0(6)
Cl Ir Sb2 C22 -11.1(2)
Sb1 Ir Sb2 C22 -102.2(2)
C2 Ir Sb2 C20 -165.9(4)
C1 Ir Sb2 C20 -150.9(3)
C3 Ir Sb2 C20 -129.2(6)
Cl Ir Sb2 C20 112.7(2)
Sb1 Ir Sb2 C20 21.6(2)
C2 Ir Sb2 C21 -42.6(4)
C1 Ir Sb2 C21 -27.6(3)
C3 Ir Sb2 C21 -5.9(6)
Cl Ir Sb2 C21 -124.0(2)
Sb1 Ir Sb2 C21 144.9(2)
C2 Ir C1 C2 0.0
C3 Ir C1 C2 30.2(6)
Cl Ir C1 C2 -66.9(5)
Sb2 Ir C1 C2 -159.1(5)
Sb1 Ir C1 C2 43.6(10)
Ir C1 C2 C3 -59.7(7)
Ir C1 C2 Ir 0.0
C1 Ir C2 C1 0.0
C3 Ir C2 C1 -131.2(9)
Cl Ir C2 C1 112.5(5)
Sb2 Ir C2 C1 25.8(7)
Sb1 Ir C2 C1 -163.4(4)
C1 Ir C2 C3 131.2(9)
C3 Ir C2 C3 0.0
Cl Ir C2 C3 -116.3(6)
Sb2 Ir C2 C3 157.0(5)
Sb1 Ir C2 C3 -32.2(7)
C1 C2 C3 Ir 59.8(7)
Ir C2 C3 Ir 0.0
C2 Ir C3 C2 0.0
C1 Ir C3 C2 -29.1(5)
Cl Ir C3 C2 63.9(6)
Sb2 Ir C3 C2 -52.9(10)
Sb1 Ir C3 C2 155.2(5)
C12 Sb1 C10 C14 -164.6(4)
C11 Sb1 C10 C14 -59.9(5)
Ir Sb1 C10 C14 68.8(4)
C12 Sb1 C10 C13 -39.3(5)
C11 Sb1 C10 C13 65.4(5)
Ir Sb1 C10 C13 -165.9(4)
C12 Sb1 C11 C16 25.5(6)
C10 Sb1 C11 C16 -76.7(6)
Ir Sb1 C11 C16 152.1(5)
C12 Sb1 C11 C15 -100.0(5)
C10 Sb1 C11 C15 157.9(5)
Ir Sb1 C11 C15 26.7(6)
C10 Sb1 C12 C17 177.0(5)
C11 Sb1 C12 C17 73.4(5)
Ir Sb1 C12 C17 -53.5(5)
C10 Sb1 C12 C18 -59.1(5)
C11 Sb1 C12 C18 -162.7(4)
Ir Sb1 C12 C18 70.4(5)
C22 Sb2 C20 C24 -40.1(5)
C21 Sb2 C20 C24 62.2(5)
Ir Sb2 C20 C24 -172.9(4)
C22 Sb2 C20 C23 -168.0(5)
C21 Sb2 C20 C23 -65.7(5)
Ir Sb2 C20 C23 59.1(5)
C22 Sb2 C21 C25 175.5(5)
C20 Sb2 C21 C25 72.7(6)
Ir Sb2 C21 C25 -58.7(5)
C22 Sb2 C21 C26 45.7(6)
C20 Sb2 C21 C26 -57.2(6)
Ir Sb2 C21 C26 171.5(5)
C20 Sb2 C22 C27 -63.3(5)
C21 Sb2 C22 C27 -171.5(5)
Ir Sb2 C22 C27 70.0(5)
C20 Sb2 C22 C28 172.7(4)
C21 Sb2 C22 C28 64.5(5)
Ir Sb2 C22 C28 -54.0(5)
